data_7160941
loop_
_publ_author_name
'Plakas, Alexandra Mary'
'Butsi, Kamogelo Rosinah'
'Lala, Sahil'
'van Zyl, Robyn Lynne'
'Fernandes, Manuel Antonio'
'Ntsimango, Songeziwe'
'Bode, Moira Leanne'
'Rousseau, Amanda Louise'

_publ_section_title
;
 Unusual C-2 selectivity of Grignard additions to <i>N</i>-Boc-protected
 isatin 3-imines.
;
_journal_issue 8
_journal_name_full 'Organic &amp; biomolecular chemistry'
_journal_page_first 1672
_journal_page_last 1677
_journal_paper_doi 10.1039/d5ob01909e
_journal_volume 24
_journal_year 2026
_chemical_formula_moiety 'C30 H27 Cl N2 O2'
_chemical_formula_sum 'C30 H27 Cl N2 O2'
_chemical_formula_weight 482.98
_space_group_crystal_system triclinic
_space_group_IT_number 2
_space_group_name_Hall '-P 1'
_space_group_name_H-M_alt 'P -1'
_atom_sites_solution_hydrogens mixed
_atom_sites_solution_primary dual
_audit_creation_date 2024-07-26
_audit_creation_method
;
Olex2 1.5
(compiled 2024.02.16 svn.r378c4104 for OlexSys, GUI svn.r6928)
;
_audit_update_record
;
2025-12-04 deposited with the CCDC.	2026-01-28 downloaded from the CCDC.
;
_cell_angle_alpha 107.5160(10)
_cell_angle_beta 95.1060(10)
_cell_angle_gamma 103.4500(10)
_cell_formula_units_Z 2
_cell_length_a 9.8224(3)
_cell_length_b 10.4896(3)
_cell_length_c 12.9397(4)
_cell_measurement_reflns_used 9970
_cell_measurement_temperature 173.00
_cell_measurement_theta_max 28.39
_cell_measurement_theta_min 2.22
_cell_volume 1218.22(6)
_computing_cell_refinement 'SAINT V8.40B (?, 2016)'
_computing_data_reduction 'SAINT V8.40B (?, 2016)'
_computing_molecular_graphics 'Olex2 1.5 (Dolomanov et al., 2009)'
_computing_publication_material 'Olex2 1.5 (Dolomanov et al., 2009)'
_computing_structure_refinement 'SHELXL 2018/3 (Sheldrick, 2015)'
_computing_structure_solution 'SHELXT 2018/2 (Sheldrick, 2018)'
_diffrn_ambient_temperature 173.00
_diffrn_measured_fraction_theta_full 1.000
_diffrn_measured_fraction_theta_max 0.985
_diffrn_measurement_device_type 'Bruker APEX-II CCD'
_diffrn_measurement_method '\f and \w scans'
_diffrn_radiation_type MoK\a
_diffrn_radiation_wavelength 0.71073
_diffrn_reflns_av_R_equivalents 0.0535
_diffrn_reflns_av_unetI/netI 0.0341
_diffrn_reflns_Laue_measured_fraction_full 1.000
_diffrn_reflns_Laue_measured_fraction_max 0.985
_diffrn_reflns_limit_h_max 13
_diffrn_reflns_limit_h_min -13
_diffrn_reflns_limit_k_max 14
_diffrn_reflns_limit_k_min -14
_diffrn_reflns_limit_l_max 17
_diffrn_reflns_limit_l_min -17
_diffrn_reflns_number 45607
_diffrn_reflns_point_group_measured_fraction_full 1.000
_diffrn_reflns_point_group_measured_fraction_max 0.985
_diffrn_reflns_theta_full 25.242
_diffrn_reflns_theta_max 28.578
_diffrn_reflns_theta_min 2.116
_diffrn_source_current 1.4
_diffrn_source_power 0.07
_diffrn_source_voltage 50.0
_diffrn_standards_number 0
_exptl_absorpt_coefficient_mu 0.188
_exptl_absorpt_correction_T_max 0.7457
_exptl_absorpt_correction_T_min 0.6512
_exptl_absorpt_correction_type multi-scan
_exptl_absorpt_process_details
;
SADABS-2016/2 (Bruker,2016/2) was used for absorption correction.
wR2(int) was 0.0995 before and 0.0643 after correction.
The Ratio of minimum to maximum transmission is 0.8733.
The \l/2 correction factor is Not present.
;
_exptl_crystal_colour colourless
_exptl_crystal_colour_primary colourless
_exptl_crystal_density_diffrn 1.317
_exptl_crystal_description block
_exptl_crystal_F_000 508
_exptl_crystal_recrystallization_method 'Re-crystallisation from solvent: DCM'
_exptl_crystal_size_max 0.243
_exptl_crystal_size_mid 0.151
_exptl_crystal_size_min 0.1
_refine_diff_density_max 0.321
_refine_diff_density_min -0.261
_refine_diff_density_rms 0.042
_refine_ls_extinction_method none
_refine_ls_goodness_of_fit_ref 1.040
_refine_ls_hydrogen_treatment mixed
_refine_ls_matrix_type full
_refine_ls_number_parameters 321
_refine_ls_number_reflns 6119
_refine_ls_number_restraints 0
_refine_ls_restrained_S_all 1.040
_refine_ls_R_factor_all 0.0463
_refine_ls_R_factor_gt 0.0386
_refine_ls_shift/su_max 0.000
_refine_ls_shift/su_mean 0.000
_refine_ls_structure_factor_coef Fsqd
_refine_ls_weighting_details 'w=1/[\s^2^(Fo^2^)+(0.0393P)^2^+0.4484P] where P=(Fo^2^+2Fc^2^)/3'
_refine_ls_weighting_scheme calc
_refine_ls_wR_factor_gt 0.0961
_refine_ls_wR_factor_ref 0.1015
_reflns_Friedel_coverage 0.000
_reflns_number_gt 5211
_reflns_number_total 6119
_reflns_threshold_expression 'I > 2\s(I)'
_cod_data_source_file d5ob01909e2.cif
_cod_data_source_block Compound_2c_24mb_ar2_alex1_opus
_cod_depositor_comments 'Adding full bibliography for 7160941--7160942.cif.'
_cod_database_code 7160941
_shelx_shelxl_version_number 2018/3
_shelx_space_group_comment
;
The symmetry employed for this shelxl refinement is uniquely defined
by the following loop, which should always be used as a source of
symmetry information in preference to the above space-group names.
They are only intended as comments.
;
_shelx_estimated_absorpt_t_max 0.981
_shelx_estimated_absorpt_t_min 0.956
_olex2_refinement_description
;
1. Fixed Uiso
 At 1.2 times of:
  All C(H) groups, All C(H,H) groups
 At 1.5 times of:
  All C(H,H,H) groups
2.a Secondary CH2 refined with riding coordinates:
 C9(H9A,H9B), C16(H16A,H16B), C17(H17A,H17B)
2.b Aromatic/amide H refined with riding coordinates:
 C4(H4), C5(H5), C6(H6), C7(H7), C11(H11), C12(H12), C13(H13), C14(H14),
 C15(H15), C19(H19), C20(H20), C22(H22), C23(H23), C26(H26), C27(H27), C29(H29),
  C30(H30)
2.c Idealised Me refined as rotating group:
 C24(H24A,H24B,H24C)
;
_olex2_submission_special_instructions 'No special instructions were received'

loop_
_space_group_symop_operation_xyz
'x, y, z'
'-x, -y, -z'

loop_
_atom_site_label
_atom_site_type_symbol
_atom_site_fract_x
_atom_site_fract_y
_atom_site_fract_z
_atom_site_U_iso_or_equiv
_atom_site_adp_type
_atom_site_occupancy
_atom_site_site_symmetry_order
_atom_site_calc_flag
_atom_site_refinement_flags_posn
_atom_site_refinement_flags_adp
_atom_site_refinement_flags_occupancy
_atom_site_disorder_assembly
_atom_site_disorder_group
Cl1 Cl 0.62601(4) 0.99176(3) 0.22341(3) 0.03506(10) Uani 1 1 d . . . . .
O1 O 0.38080(10) 0.37384(10) 0.35309(7) 0.0291(2) Uani 1 1 d . . . . .
O2 O 0.85209(11) -0.01666(11) 0.72219(9) 0.0364(2) Uani 1 1 d . . . . .
N1 N 0.47495(11) 0.27063(11) 0.20487(8) 0.0237(2) Uani 1 1 d . . . . .
N2 N 0.68443(11) 0.56221(11) 0.42190(9) 0.0233(2) Uani 1 1 d . . . . .
H2 H 0.6661(17) 0.5844(17) 0.4896(14) 0.034(4) Uiso 1 1 d . . . . .
C1 C 0.48317(13) 0.35468(13) 0.30985(10) 0.0229(2) Uani 1 1 d . . . . .
C2 C 0.64198(13) 0.41370(12) 0.36490(10) 0.0219(2) Uani 1 1 d . . . . .
C3 C 0.71474(13) 0.36202(12) 0.26810(10) 0.0231(2) Uani 1 1 d . . . . .
C4 C 0.85665(14) 0.38609(14) 0.25834(11) 0.0281(3) Uani 1 1 d . . . . .
H4 H 0.928147 0.446088 0.318871 0.034 Uiso 1 1 calc R U . . .
C5 C 0.89305(15) 0.32040(15) 0.15760(12) 0.0336(3) Uani 1 1 d . . . . .
H5 H 0.990236 0.334656 0.149998 0.040 Uiso 1 1 calc R U . . .
C6 C 0.78860(16) 0.23483(15) 0.06892(12) 0.0344(3) Uani 1 1 d . . . . .
H6 H 0.815453 0.190792 0.001321 0.041 Uiso 1 1 calc R U . . .
C7 C 0.64504(15) 0.21196(14) 0.07673(11) 0.0296(3) Uani 1 1 d . . . . .
H7 H 0.573265 0.154862 0.015464 0.036 Uiso 1 1 calc R U . . .
C8 C 0.61138(13) 0.27594(12) 0.17753(10) 0.0231(2) Uani 1 1 d . . . . .
C9 C 0.34113(14) 0.18666(13) 0.13385(11) 0.0282(3) Uani 1 1 d . . . . .
H9A H 0.275351 0.152005 0.179180 0.034 Uiso 1 1 calc R U . . .
H9B H 0.358307 0.104879 0.079864 0.034 Uiso 1 1 calc R U . . .
C10 C 0.26927(14) 0.26152(14) 0.07183(10) 0.0274(3) Uani 1 1 d . . . . .
C11 C 0.30727(17) 0.40413(16) 0.09909(13) 0.0383(3) Uani 1 1 d . . . . .
H11 H 0.382945 0.459259 0.158048 0.046 Uiso 1 1 calc R U . . .
C12 C 0.23573(19) 0.46800(19) 0.04097(15) 0.0472(4) Uani 1 1 d . . . . .
H12 H 0.263379 0.566326 0.060236 0.057 Uiso 1 1 calc R U . . .
C13 C 0.12573(18) 0.3902(2) -0.04380(14) 0.0468(4) Uani 1 1 d . . . . .
H13 H 0.077668 0.433970 -0.083827 0.056 Uiso 1 1 calc R U . . .
C14 C 0.08559(17) 0.2478(2) -0.07037(12) 0.0442(4) Uani 1 1 d . . . . .
H14 H 0.008368 0.193411 -0.128274 0.053 Uiso 1 1 calc R U . . .
C15 C 0.15681(15) 0.18327(17) -0.01341(11) 0.0353(3) Uani 1 1 d . . . . .
H15 H 0.128524 0.084938 -0.032807 0.042 Uiso 1 1 calc R U . . .
C16 C 0.65765(13) 0.33951(13) 0.45032(10) 0.0234(2) Uani 1 1 d . . . . .
H16A H 0.583957 0.351589 0.497050 0.028 Uiso 1 1 calc R U . . .
H16B H 0.638775 0.238791 0.410538 0.028 Uiso 1 1 calc R U . . .
C17 C 0.80277(14) 0.39026(14) 0.52507(11) 0.0280(3) Uani 1 1 d . . . . .
H17A H 0.878621 0.401661 0.480407 0.034 Uiso 1 1 calc R U . . .
H17B H 0.811520 0.482096 0.580097 0.034 Uiso 1 1 calc R U . . .
C18 C 0.82240(13) 0.28937(13) 0.58376(10) 0.0249(2) Uani 1 1 d . . . . .
C19 C 0.72111(14) 0.24096(15) 0.64237(11) 0.0310(3) Uani 1 1 d . . . . .
H19 H 0.641522 0.277764 0.650897 0.037 Uiso 1 1 calc R U . . .
C20 C 0.73498(14) 0.14030(16) 0.68814(12) 0.0320(3) Uani 1 1 d . . . . .
H20 H 0.664928 0.108331 0.727463 0.038 Uiso 1 1 calc R U . . .
C21 C 0.85077(14) 0.08594(14) 0.67682(11) 0.0272(3) Uani 1 1 d . . . . .
C22 C 0.95571(14) 0.13639(14) 0.62385(11) 0.0296(3) Uani 1 1 d . . . . .
H22 H 1.037504 0.102678 0.618732 0.036 Uiso 1 1 calc R U . . .
C23 C 0.93993(14) 0.23762(14) 0.57791(11) 0.0280(3) Uani 1 1 d . . . . .
H23 H 1.012258 0.272206 0.541397 0.034 Uiso 1 1 calc R U . . .
C24 C 0.9631(2) -0.08343(19) 0.70477(16) 0.0484(4) Uani 1 1 d . . . . .
H24A H 0.963547 -0.120653 0.625700 0.073 Uiso 1 1 calc R U . . .
H24B H 0.947333 -0.159515 0.735306 0.073 Uiso 1 1 calc R U . . .
H24C H 1.054694 -0.015984 0.741329 0.073 Uiso 1 1 calc R U . . .
C25 C 0.66575(12) 0.65901(12) 0.37178(10) 0.0219(2) Uani 1 1 d . . . . .
C26 C 0.67378(13) 0.79393(13) 0.43926(10) 0.0251(2) Uani 1 1 d . . . . .
H26 H 0.687850 0.815529 0.516861 0.030 Uiso 1 1 calc R U . . .
C27 C 0.66156(14) 0.89643(13) 0.39484(11) 0.0275(3) Uani 1 1 d . . . . .
H27 H 0.667882 0.987707 0.441454 0.033 Uiso 1 1 calc R U . . .
C28 C 0.63998(13) 0.86408(13) 0.28151(11) 0.0257(3) Uani 1 1 d . . . . .
C29 C 0.63121(14) 0.73241(13) 0.21322(11) 0.0271(3) Uani 1 1 d . . . . .
H29 H 0.615957 0.711438 0.135682 0.033 Uiso 1 1 calc R U . . .
C30 C 0.64473(14) 0.63031(13) 0.25800(10) 0.0257(3) Uani 1 1 d . . . . .
H30 H 0.639629 0.539732 0.210659 0.031 Uiso 1 1 calc R U . . .

loop_
_atom_site_aniso_label
_atom_site_aniso_U_11
_atom_site_aniso_U_22
_atom_site_aniso_U_33
_atom_site_aniso_U_23
_atom_site_aniso_U_13
_atom_site_aniso_U_12
Cl1 0.0448(2) 0.02707(17) 0.04335(19) 0.02152(14) 0.00959(15) 0.01505(14)
O1 0.0265(4) 0.0371(5) 0.0278(4) 0.0131(4) 0.0069(4) 0.0124(4)
O2 0.0355(5) 0.0388(6) 0.0485(6) 0.0296(5) 0.0092(4) 0.0154(4)
N1 0.0251(5) 0.0239(5) 0.0240(5) 0.0100(4) 0.0028(4) 0.0079(4)
N2 0.0299(5) 0.0209(5) 0.0223(5) 0.0101(4) 0.0052(4) 0.0092(4)
C1 0.0260(6) 0.0233(6) 0.0242(5) 0.0130(5) 0.0039(4) 0.0093(5)
C2 0.0232(6) 0.0222(6) 0.0236(5) 0.0108(5) 0.0040(4) 0.0083(4)
C3 0.0281(6) 0.0208(5) 0.0263(6) 0.0125(5) 0.0069(5) 0.0109(5)
C4 0.0281(6) 0.0280(6) 0.0331(7) 0.0146(5) 0.0068(5) 0.0105(5)
C5 0.0332(7) 0.0370(7) 0.0411(8) 0.0199(6) 0.0163(6) 0.0165(6)
C6 0.0449(8) 0.0334(7) 0.0335(7) 0.0141(6) 0.0175(6) 0.0190(6)
C7 0.0402(7) 0.0255(6) 0.0259(6) 0.0098(5) 0.0072(5) 0.0122(6)
C8 0.0282(6) 0.0196(5) 0.0273(6) 0.0124(5) 0.0067(5) 0.0107(5)
C9 0.0296(6) 0.0249(6) 0.0287(6) 0.0109(5) 0.0003(5) 0.0041(5)
C10 0.0261(6) 0.0345(7) 0.0254(6) 0.0131(5) 0.0057(5) 0.0104(5)
C11 0.0398(8) 0.0349(8) 0.0412(8) 0.0169(6) -0.0029(6) 0.0100(6)
C12 0.0535(10) 0.0467(9) 0.0548(10) 0.0297(8) 0.0071(8) 0.0231(8)
C13 0.0465(9) 0.0728(12) 0.0409(8) 0.0323(8) 0.0118(7) 0.0347(9)
C14 0.0355(8) 0.0706(12) 0.0287(7) 0.0154(7) 0.0020(6) 0.0218(8)
C15 0.0308(7) 0.0447(8) 0.0290(7) 0.0104(6) 0.0037(5) 0.0104(6)
C16 0.0254(6) 0.0229(6) 0.0256(6) 0.0131(5) 0.0032(5) 0.0074(5)
C17 0.0269(6) 0.0283(6) 0.0323(6) 0.0171(5) 0.0007(5) 0.0066(5)
C18 0.0244(6) 0.0268(6) 0.0255(6) 0.0124(5) 0.0010(5) 0.0072(5)
C19 0.0263(6) 0.0399(7) 0.0374(7) 0.0216(6) 0.0091(5) 0.0161(6)
C20 0.0268(6) 0.0430(8) 0.0374(7) 0.0252(6) 0.0107(5) 0.0129(6)
C21 0.0275(6) 0.0280(6) 0.0292(6) 0.0150(5) 0.0012(5) 0.0078(5)
C22 0.0257(6) 0.0338(7) 0.0364(7) 0.0171(6) 0.0066(5) 0.0139(5)
C23 0.0245(6) 0.0317(7) 0.0326(6) 0.0163(5) 0.0070(5) 0.0083(5)
C24 0.0573(10) 0.0468(9) 0.0615(11) 0.0322(8) 0.0175(8) 0.0312(8)
C25 0.0200(5) 0.0218(6) 0.0273(6) 0.0119(5) 0.0052(4) 0.0066(4)
C26 0.0267(6) 0.0235(6) 0.0259(6) 0.0093(5) 0.0037(5) 0.0071(5)
C27 0.0291(6) 0.0206(6) 0.0324(6) 0.0082(5) 0.0052(5) 0.0070(5)
C28 0.0256(6) 0.0225(6) 0.0350(7) 0.0165(5) 0.0067(5) 0.0080(5)
C29 0.0321(7) 0.0271(6) 0.0276(6) 0.0144(5) 0.0074(5) 0.0105(5)
C30 0.0325(6) 0.0213(6) 0.0265(6) 0.0098(5) 0.0067(5) 0.0104(5)

loop_
_atom_type_symbol
_atom_type_description
_atom_type_scat_dispersion_real
_atom_type_scat_dispersion_imag
_atom_type_scat_source
C C 0.0033 0.0016 'International Tables Vol C Tables 4.2.6.8 and 6.1.1.4'
H H 0.0000 0.0000 'International Tables Vol C Tables 4.2.6.8 and 6.1.1.4'
N N 0.0061 0.0033 'International Tables Vol C Tables 4.2.6.8 and 6.1.1.4'
O O 0.0106 0.0060 'International Tables Vol C Tables 4.2.6.8 and 6.1.1.4'
Cl Cl 0.1484 0.1585 'International Tables Vol C Tables 4.2.6.8 and 6.1.1.4'

loop_
_exptl_crystal_face_index_h
_exptl_crystal_face_index_k
_exptl_crystal_face_index_l
_exptl_crystal_face_perp_dist
-2.00 -2.00 1.00 0.1020
-1.00 0.00 -1.00 0.0540
-1.00 0.00 0.00 0.0790
-1.00 0.00 1.00 0.0760
-1.00 0.00 2.00 0.0640
0.00 1.00 0.00 0.0750
0.00 -1.00 0.00 0.1130
0.00 1.00 -1.00 0.0820
0.00 -1.00 1.00 0.1110
0.00 0.00 -1.00 0.0280
0.00 0.00 1.00 0.0510
0.00 -2.00 1.00 0.1150
1.00 0.00 1.00 0.0300
1.00 0.00 0.00 0.0540
1.00 0.00 -1.00 0.0650
1.00 -2.00 -2.00 0.0850
1.00 -2.00 2.00 0.1010
2.00 -2.00 1.00 0.0980

loop_
_geom_angle_atom_site_label_1
_geom_angle_atom_site_label_2
_geom_angle_atom_site_label_3
_geom_angle
_geom_angle_site_symmetry_1
_geom_angle_site_symmetry_3
_geom_angle_publ_flag
C21 O2 C24 117.48(11) . . ?
C1 N1 C8 110.99(10) . . ?
C1 N1 C9 122.95(11) . . ?
C8 N1 C9 126.06(10) . . ?
C2 N2 H2 112.7(11) . . ?
C25 N2 H2 112.1(11) . . ?
C25 N2 C2 123.32(10) . . ?
O1 C1 N1 124.64(12) . . ?
O1 C1 C2 126.76(11) . . ?
N1 C1 C2 108.52(10) . . ?
N2 C2 C1 114.01(10) . . ?
N2 C2 C3 116.18(10) . . ?
N2 C2 C16 108.48(10) . . ?
C3 C2 C1 101.23(10) . . ?
C3 C2 C16 111.74(10) . . ?
C16 C2 C1 104.55(9) . . ?
C4 C3 C2 131.47(12) . . ?
C4 C3 C8 119.68(11) . . ?
C8 C3 C2 108.84(10) . . ?
C3 C4 H4 120.6 . . ?
C3 C4 C5 118.74(13) . . ?
C5 C4 H4 120.6 . . ?
C4 C5 H5 119.7 . . ?
C6 C5 C4 120.56(13) . . ?
C6 C5 H5 119.7 . . ?
C5 C6 H6 119.3 . . ?
C5 C6 C7 121.38(12) . . ?
C7 C6 H6 119.3 . . ?
C6 C7 H7 121.4 . . ?
C8 C7 C6 117.15(13) . . ?
C8 C7 H7 121.4 . . ?
C3 C8 N1 109.95(10) . . ?
C7 C8 N1 127.56(12) . . ?
C7 C8 C3 122.46(12) . . ?
N1 C9 H9A 108.6 . . ?
N1 C9 H9B 108.6 . . ?
N1 C9 C10 114.79(10) . . ?
H9A C9 H9B 107.5 . . ?
C10 C9 H9A 108.6 . . ?
C10 C9 H9B 108.6 . . ?
C11 C10 C9 122.82(12) . . ?
C11 C10 C15 118.69(13) . . ?
C15 C10 C9 118.44(12) . . ?
C10 C11 H11 119.7 . . ?
C10 C11 C12 120.56(15) . . ?
C12 C11 H11 119.7 . . ?
C11 C12 H12 119.7 . . ?
C13 C12 C11 120.51(16) . . ?
C13 C12 H12 119.7 . . ?
C12 C13 H13 120.4 . . ?
C12 C13 C14 119.29(14) . . ?
C14 C13 H13 120.4 . . ?
C13 C14 H14 119.7 . . ?
C13 C14 C15 120.60(15) . . ?
C15 C14 H14 119.7 . . ?
C10 C15 H15 119.8 . . ?
C14 C15 C10 120.34(15) . . ?
C14 C15 H15 119.8 . . ?
C2 C16 H16A 108.5 . . ?
C2 C16 H16B 108.5 . . ?
H16A C16 H16B 107.5 . . ?
C17 C16 C2 115.22(10) . . ?
C17 C16 H16A 108.5 . . ?
C17 C16 H16B 108.5 . . ?
C16 C17 H17A 109.3 . . ?
C16 C17 H17B 109.3 . . ?
H17A C17 H17B 108.0 . . ?
C18 C17 C16 111.45(10) . . ?
C18 C17 H17A 109.3 . . ?
C18 C17 H17B 109.3 . . ?
C19 C18 C17 121.72(11) . . ?
C23 C18 C17 120.79(11) . . ?
C23 C18 C19 117.45(11) . . ?
C18 C19 H19 119.5 . . ?
C20 C19 C18 121.02(12) . . ?
C20 C19 H19 119.5 . . ?
C19 C20 H20 119.9 . . ?
C19 C20 C21 120.21(12) . . ?
C21 C20 H20 119.9 . . ?
O2 C21 C20 115.59(11) . . ?
O2 C21 C22 124.40(12) . . ?
C22 C21 C20 120.01(12) . . ?
C21 C22 H22 120.5 . . ?
C21 C22 C23 119.01(12) . . ?
C23 C22 H22 120.5 . . ?
C18 C23 C22 122.18(12) . . ?
C18 C23 H23 118.9 . . ?
C22 C23 H23 118.9 . . ?
O2 C24 H24A 109.5 . . ?
O2 C24 H24B 109.5 . . ?
O2 C24 H24C 109.5 . . ?
H24A C24 H24B 109.5 . . ?
H24A C24 H24C 109.5 . . ?
H24B C24 H24C 109.5 . . ?
N2 C25 C26 118.28(11) . . ?
N2 C25 C30 123.58(11) . . ?
C30 C25 C26 118.10(11) . . ?
C25 C26 H26 119.4 . . ?
C27 C26 C25 121.19(11) . . ?
C27 C26 H26 119.4 . . ?
C26 C27 H27 120.4 . . ?
C26 C27 C28 119.17(12) . . ?
C28 C27 H27 120.4 . . ?
C27 C28 Cl1 120.10(10) . . ?
C29 C28 Cl1 118.97(10) . . ?
C29 C28 C27 120.93(11) . . ?
C28 C29 H29 120.1 . . ?
C28 C29 C30 119.76(12) . . ?
C30 C29 H29 120.1 . . ?
C25 C30 H30 119.6 . . ?
C29 C30 C25 120.85(11) . . ?
C29 C30 H30 119.6 . . ?

loop_
_geom_bond_atom_site_label_1
_geom_bond_atom_site_label_2
_geom_bond_distance
_geom_bond_site_symmetry_2
_geom_bond_publ_flag
Cl1 C28 1.7468(12) . ?
O1 C1 1.2210(15) . ?
O2 C21 1.3743(15) . ?
O2 C24 1.4262(19) . ?
N1 C1 1.3622(16) . ?
N1 C8 1.4091(16) . ?
N1 C9 1.4516(16) . ?
N2 H2 0.882(17) . ?
N2 C2 1.4478(15) . ?
N2 C25 1.3953(15) . ?
C1 C2 1.5529(17) . ?
C2 C3 1.5181(16) . ?
C2 C16 1.5473(16) . ?
C3 C4 1.3818(18) . ?
C3 C8 1.3943(17) . ?
C4 H4 0.9500 . ?
C4 C5 1.3996(19) . ?
C5 H5 0.9500 . ?
C5 C6 1.385(2) . ?
C6 H6 0.9500 . ?
C6 C7 1.392(2) . ?
C7 H7 0.9500 . ?
C7 C8 1.3835(17) . ?
C9 H9A 0.9900 . ?
C9 H9B 0.9900 . ?
C9 C10 1.5150(17) . ?
C10 C11 1.379(2) . ?
C10 C15 1.3881(19) . ?
C11 H11 0.9500 . ?
C11 C12 1.392(2) . ?
C12 H12 0.9500 . ?
C12 C13 1.370(3) . ?
C13 H13 0.9500 . ?
C13 C14 1.377(3) . ?
C14 H14 0.9500 . ?
C14 C15 1.386(2) . ?
C15 H15 0.9500 . ?
C16 H16A 0.9900 . ?
C16 H16B 0.9900 . ?
C16 C17 1.5306(17) . ?
C17 H17A 0.9900 . ?
C17 H17B 0.9900 . ?
C17 C18 1.5121(16) . ?
C18 C19 1.3978(18) . ?
C18 C23 1.3840(18) . ?
C19 H19 0.9500 . ?
C19 C20 1.3832(18) . ?
C20 H20 0.9500 . ?
C20 C21 1.3862(18) . ?
C21 C22 1.3793(18) . ?
C22 H22 0.9500 . ?
C22 C23 1.3947(18) . ?
C23 H23 0.9500 . ?
C24 H24A 0.9800 . ?
C24 H24B 0.9800 . ?
C24 H24C 0.9800 . ?
C25 C26 1.4013(17) . ?
C25 C30 1.3968(17) . ?
C26 H26 0.9500 . ?
C26 C27 1.3858(17) . ?
C27 H27 0.9500 . ?
C27 C28 1.3864(18) . ?
C28 C29 1.3756(18) . ?
C29 H29 0.9500 . ?
C29 C30 1.3880(17) . ?
C30 H30 0.9500 . ?

loop_
_geom_torsion_atom_site_label_1
_geom_torsion_atom_site_label_2
_geom_torsion_atom_site_label_3
_geom_torsion_atom_site_label_4
_geom_torsion
_geom_torsion_site_symmetry_1
_geom_torsion_site_symmetry_2
_geom_torsion_site_symmetry_3
_geom_torsion_site_symmetry_4
_geom_torsion_publ_flag
Cl1 C28 C29 C30 178.80(10) . . . . ?
O1 C1 C2 N2 -50.66(16) . . . . ?
O1 C1 C2 C3 -176.16(12) . . . . ?
O1 C1 C2 C16 67.63(15) . . . . ?
O2 C21 C22 C23 177.87(13) . . . . ?
N1 C1 C2 N2 132.36(10) . . . . ?
N1 C1 C2 C3 6.86(12) . . . . ?
N1 C1 C2 C16 -109.34(10) . . . . ?
N1 C9 C10 C11 -15.07(19) . . . . ?
N1 C9 C10 C15 167.45(12) . . . . ?
N2 C2 C3 C4 50.66(17) . . . . ?
N2 C2 C3 C8 -129.52(11) . . . . ?
N2 C2 C16 C17 -52.14(14) . . . . ?
N2 C25 C26 C27 177.53(11) . . . . ?
N2 C25 C30 C29 -177.97(11) . . . . ?
C1 N1 C8 C3 2.31(13) . . . . ?
C1 N1 C8 C7 -175.57(12) . . . . ?
C1 N1 C9 C10 85.30(14) . . . . ?
C1 C2 C3 C4 174.70(12) . . . . ?
C1 C2 C3 C8 -5.48(12) . . . . ?
C1 C2 C16 C17 -174.13(10) . . . . ?
C2 N2 C25 C26 162.86(11) . . . . ?
C2 N2 C25 C30 -19.62(18) . . . . ?
C2 C3 C4 C5 178.43(12) . . . . ?
C2 C3 C8 N1 2.44(13) . . . . ?
C2 C3 C8 C7 -179.56(11) . . . . ?
C2 C16 C17 C18 -164.83(10) . . . . ?
C3 C2 C16 C17 77.20(13) . . . . ?
C3 C4 C5 C6 1.09(19) . . . . ?
C4 C3 C8 N1 -177.72(11) . . . . ?
C4 C3 C8 C7 0.28(18) . . . . ?
C4 C5 C6 C7 0.3(2) . . . . ?
C5 C6 C7 C8 -1.4(2) . . . . ?
C6 C7 C8 N1 178.72(12) . . . . ?
C6 C7 C8 C3 1.09(18) . . . . ?
C8 N1 C1 O1 177.01(11) . . . . ?
C8 N1 C1 C2 -5.93(13) . . . . ?
C8 N1 C9 C10 -95.72(14) . . . . ?
C8 C3 C4 C5 -1.37(18) . . . . ?
C9 N1 C1 O1 -3.88(18) . . . . ?
C9 N1 C1 C2 173.18(10) . . . . ?
C9 N1 C8 C3 -176.77(11) . . . . ?
C9 N1 C8 C7 5.36(19) . . . . ?
C9 C10 C11 C12 -178.56(14) . . . . ?
C9 C10 C15 C14 178.25(13) . . . . ?
C10 C11 C12 C13 0.4(3) . . . . ?
C11 C10 C15 C14 0.7(2) . . . . ?
C11 C12 C13 C14 0.6(3) . . . . ?
C12 C13 C14 C15 -1.0(2) . . . . ?
C13 C14 C15 C10 0.4(2) . . . . ?
C15 C10 C11 C12 -1.1(2) . . . . ?
C16 C2 C3 C4 -74.52(16) . . . . ?
C16 C2 C3 C8 105.30(11) . . . . ?
C16 C17 C18 C19 -51.30(17) . . . . ?
C16 C17 C18 C23 126.37(13) . . . . ?
C17 C18 C19 C20 174.74(13) . . . . ?
C17 C18 C23 C22 -174.91(12) . . . . ?
C18 C19 C20 C21 0.3(2) . . . . ?
C19 C18 C23 C22 2.9(2) . . . . ?
C19 C20 C21 O2 -177.94(13) . . . . ?
C19 C20 C21 C22 2.8(2) . . . . ?
C20 C21 C22 C23 -2.9(2) . . . . ?
C21 C22 C23 C18 0.1(2) . . . . ?
C23 C18 C19 C20 -3.0(2) . . . . ?
C24 O2 C21 C20 175.03(14) . . . . ?
C24 O2 C21 C22 -5.7(2) . . . . ?
C25 N2 C2 C1 -55.32(15) . . . . ?
C25 N2 C2 C3 61.84(15) . . . . ?
C25 N2 C2 C16 -171.34(10) . . . . ?
C25 C26 C27 C28 0.47(19) . . . . ?
C26 C25 C30 C29 -0.45(18) . . . . ?
C26 C27 C28 Cl1 -179.35(10) . . . . ?
C26 C27 C28 C29 -0.3(2) . . . . ?
C27 C28 C29 C30 -0.3(2) . . . . ?
C28 C29 C30 C25 0.7(2) . . . . ?
C30 C25 C26 C27 -0.12(18) . . . . ?
